data_7244613
loop_
_publ_author_name
'Ziemniak, Marcin'
'Pawl\;edzio, Sylwia'
'Zawadzka-Ka\'zmierczuk, Anna'
'Dominiak, Paulina M.'
'Trzybi\'nski, Damian'
'Ko\'zmi\'nski, Wiktor'
'Zieli\'nski, Rafa\/l'
'Fokt, Izabela'
'Priebe, Waldemar'
'Wo\'zniak, Krzysztof'
'Paj\;ak, Beata'

_publ_section_title
;
 X-ray wavefunction refinement and comprehensive structural studies on
 bromo-substituted analogues of 2-deoxy-d-glucose in solid state and
 solution
;
_journal_issue 14
_journal_name_full 'RSC Advances'
_journal_page_first 8345
_journal_page_last 8360
_journal_paper_doi 10.1039/D1RA08312K
_journal_volume 12
_journal_year 2022
_chemical_absolute_configuration ad
_chemical_formula_moiety 'C6 H11 Br O5'
_chemical_formula_sum 'C6 H11 Br O5'
_chemical_formula_weight 243.055
_space_group_crystal_system monoclinic
_space_group_IT_number 4
_space_group_name_Hall 'P 2yb'
_space_group_name_H-M_alt 'P 1 21 1'
_symmetry_Int_Tables_number 4
_audit_creation_date 2021-04-26
_audit_creation_method
;
Olex2 1.3
(compiled 2020.11.12 svn.r5f609507 for OlexSys, GUI svn.r6272)
;
_audit_update_record
;
2021-11-09 deposited with the CCDC.	2022-03-07 downloaded from the CCDC.
;
_cell_angle_alpha 90
_cell_angle_beta 90.784(8)
_cell_angle_gamma 90
_cell_formula_units_Z 4
_cell_length_a 8.0544(8)
_cell_length_b 10.3670(7)
_cell_length_c 10.0444(8)
_cell_measurement_reflns_used 4989
_cell_measurement_temperature 100(2)
_cell_measurement_theta_max 67.0080
_cell_measurement_theta_min 4.1820
_cell_volume 838.63(12)
_computing_cell_refinement 'CrysAlisPro 1.171.40.84a (Rigaku OD, 2020)'
_computing_data_collection 'CrysAlisPro 1.171.40.84a (Rigaku OD, 2020)'
_computing_data_reduction 'CrysAlisPro 1.171.40.84a (Rigaku OD, 2020)'
_computing_molecular_graphics 'Olex2 1.3 (Dolomanov et al., 2009)'
_computing_publication_material 'Olex2 1.3 (Dolomanov et al., 2009)'
_computing_structure_refinement 'olex2.refine 1.3 (Bourhis et al., 2015)'
_diffrn_ambient_environment N~2~
_diffrn_ambient_temperature 100(2)
_diffrn_detector 'CCD plate'
_diffrn_detector_area_resol_mean 5.2195
_diffrn_detector_type Atlas
_diffrn_measured_fraction_theta_full 0.9981
_diffrn_measured_fraction_theta_max 0.9981
_diffrn_measurement_details
;
List of Runs (angles in degrees, time in seconds):

  # Type    Start    End  Width  t~exp~   \w     \q     \k     \f   Frames
#--------------------------------------------------------------------------
  1  \w   -108.00 -13.00   1.00    2.50    --  -40.78 -57.00-180.00   95
  2  \w    -64.00  28.00   1.00    2.50    --  -40.78  37.00 150.00   92
  3  \w    -63.00  28.00   1.00    2.50    --  -40.78  77.00-150.00   91
  4  \w      6.00  31.00   1.00    2.50    --   40.78  85.00 138.38   25
  5  \w      5.00  30.00   1.00    2.50    --   40.78  87.00 160.17   25
  6  \w     60.00  87.00   1.00    2.50    --   40.78  37.00-150.00   27
  7  \w     23.00  66.00   1.00    2.50    --   40.78  37.00 -60.00   43
  8  \w     23.00  50.00   1.00    2.50    --   40.78  37.00-150.00   27
  9  \w      9.00  90.00   1.00    2.50    --   40.78  72.00  65.97   81
 10  \w     10.00 103.00   1.00    2.50    --   40.78  73.00 -28.52   93
 11  \w     19.00  76.00   1.00    2.50    --   40.78  37.00 150.00   57
 12  \w      7.00  77.00   1.00    2.50    --   40.78 -99.00  30.00   70
 13  \w      4.00  29.00   1.00    2.50    --   40.78  89.00-146.35   25
 14  \w    -20.00  44.00   1.00    2.50    --   40.78 -77.00 -60.00   64
 15  \w     75.00 137.00   1.00   12.50    --  103.66  59.00   8.31   62
 16  \w     78.00 137.00   1.00   12.50    --  103.66  51.00-140.82   59
 17  \w     75.00 158.00   1.00   12.50    --  103.66  58.00  82.46   83
 18  \w    144.00 171.00   1.00   12.50    --  103.66  64.00 158.14   27
 19  \w     22.00 102.00   1.00   12.50    --  103.66 -94.00  60.00   80
 20  \w     74.00 108.00   1.00   12.50    --  103.66  64.00 158.14   34
 21  \w     74.00  99.00   1.00   12.50    --  103.66  70.00-136.48   25
 22  \w     75.00 101.00   1.00   12.50    --  103.66  61.00 -90.00   26
 23  \w     22.00  91.00   1.00   12.50    --  103.66 -94.00 150.00   69
 24  \w     72.00 177.00   1.00   12.50    --  103.66  73.00 -46.88  105
 25  \w     75.00 101.00   1.00   12.50    --  103.66  61.00 120.00   26
 26  \w     74.00 123.00   1.00   12.50    --  103.66  65.00 -83.91   49
 27  \w    132.00 169.00   1.00   12.50    --  103.66  65.00 -83.91   37
 28  \w     79.00 170.00   1.00   12.50    --  103.66  45.00 150.00   91
 29  \w     27.00 109.00   1.00   12.50    --  103.66-111.00-120.00   82
 30  \w     36.00 133.00   1.00   12.50    --  103.66 -61.00-120.00   97
 31  \w    127.00 167.00   1.00   12.50    --  103.66  64.00  39.51   40
 32  \w    138.00 167.00   1.00   12.50    --  103.66  59.00-101.25   29
 33  \w     69.00 109.00   1.00   12.50    --  103.66-111.00   0.00   40
 34  \w     75.00 173.00   1.00   12.50    --  103.66  61.00  90.00   98
 35  \w     75.00 101.00   1.00   12.50    --  103.66  61.00  60.00   26
 36  \w     35.00  62.00   1.00   12.50    --  103.66-111.00   0.00   27
 37  \w     76.00 101.00   1.00   12.50    --  103.66  61.00 150.00   25
 38  \w     74.00 100.00   1.00   12.50    --  103.66  64.00  39.51   26
 39  \w     76.00 103.00   1.00   12.50    --  103.66  61.00  -5.97   27
 40  \w     74.00 106.00   1.00   12.50    --  103.66  66.00 170.05   32
 41  \w     75.00 119.00   1.00   12.50    --  103.66  61.00 -60.00   44
 42  \w     77.00 134.00   1.00   12.50    --  103.66  51.00-151.99   57
 43  \w    124.00 169.00   1.00   12.50    --  103.66 111.00-150.00   45
 44  \w     78.00 169.00   1.00   12.50    --  103.66  45.00-120.00   91
 45  \w     74.00 175.00   1.00   12.50    --  103.66  63.00  21.44  101
 46  \w     81.00 106.00   1.00   12.50    --  103.66  45.00   0.00   25
 47  \w     75.00 102.00   1.00   12.50    --  103.66  59.00-101.25   27
;
_diffrn_measurement_device 'four-circle diffractometer'
_diffrn_measurement_device_type 'SuperNova, Dual, Cu at home/near, Atlas'
_diffrn_measurement_method '\w scans'
_diffrn_orient_matrix_type 'CrysAlisPro convention (1999,Acta A55,543-557)'
_diffrn_orient_matrix_UB_11 0.0055159000
_diffrn_orient_matrix_UB_12 0.0666791000
_diffrn_orient_matrix_UB_13 0.1371595000
_diffrn_orient_matrix_UB_21 -0.0208052000
_diffrn_orient_matrix_UB_22 0.1322292000
_diffrn_orient_matrix_UB_23 -0.0679888000
_diffrn_orient_matrix_UB_31 -0.1900332000
_diffrn_orient_matrix_UB_32 -0.0127866000
_diffrn_orient_matrix_UB_33 0.0094881000
_diffrn_radiation_monochromator mirror
_diffrn_radiation_probe x-ray
_diffrn_radiation_type 'Cu K\a'
_diffrn_radiation_wavelength 1.54184
_diffrn_reflns_av_R_equivalents 0.0626
_diffrn_reflns_av_unetI/netI 0.0502
_diffrn_reflns_Laue_measured_fraction_full 0.9981
_diffrn_reflns_Laue_measured_fraction_max 0.9981
_diffrn_reflns_limit_h_max 8
_diffrn_reflns_limit_h_min -9
_diffrn_reflns_limit_k_max 12
_diffrn_reflns_limit_k_min -12
_diffrn_reflns_limit_l_max 11
_diffrn_reflns_limit_l_min -11
_diffrn_reflns_number 11095
_diffrn_reflns_point_group_measured_fraction_full 0.9967
_diffrn_reflns_point_group_measured_fraction_max 0.9967
_diffrn_reflns_theta_full 67.0745
_diffrn_reflns_theta_max 67.07
_diffrn_reflns_theta_min 4.40
_diffrn_source 'micro-focus sealed X-ray tube'
_diffrn_source_type 'SuperNova (Cu) X-ray Source'
_exptl_absorpt_coefficient_mu 6.614
_exptl_absorpt_correction_T_max 0.838
_exptl_absorpt_correction_T_min 0.550
_exptl_absorpt_correction_type analytical
_exptl_absorpt_process_details
;
CrysAlisPro 1.171.40.84a (Rigaku Oxford Diffraction, 2020)
Analytical numeric absorption correction using a multifaceted crystal
model based on expressions derived by R.C. Clark & J.S. Reid.
(Clark, R. C. & Reid, J. S. (1995). Acta Cryst. A51, 887-897)
Empirical absorption correction using spherical harmonics,
implemented in SCALE3 ABSPACK scaling algorithm.
;
_exptl_crystal_colour colourless
_exptl_crystal_colour_primary colourless
_exptl_crystal_density_diffrn 1.925
_exptl_crystal_description needle
_exptl_crystal_F_000 486.856
_exptl_crystal_size_max 0.16
_exptl_crystal_size_mid 0.05
_exptl_crystal_size_min 0.04
_refine_diff_density_max 2.6002
_refine_diff_density_min -1.6072
_refine_diff_density_rms 0.3009
_refine_ls_abs_structure_details 'Flack, H. D. (1983). Acta Cryst. A39, 876-881.'
_refine_ls_abs_structure_Flack -0.01(5)
_refine_ls_d_res_high 0.8370
_refine_ls_d_res_low 10.0435
_refine_ls_goodness_of_fit_ref 1.0500
_refine_ls_hydrogen_treatment mixed
_refine_ls_matrix_type full
_refine_ls_number_constraints 28
_refine_ls_number_parameters 267
_refine_ls_number_reflns 2982
_refine_ls_number_restraints 21
_refine_ls_restrained_S_all 1.0461
_refine_ls_R_factor_all 0.0811
_refine_ls_R_factor_gt 0.0790
_refine_ls_shift/su_max 0.0001
_refine_ls_shift/su_mean 0.0000
_refine_ls_structure_factor_coef Fsqd
_refine_ls_weighting_details 'w=1/[\s^2^(Fo^2^)+(0.1492P)^2^+12.4186P] where P=(Fo^2^+2Fc^2^)/3'
_refine_ls_weighting_scheme calc
_refine_ls_wR_factor_gt 0.2258
_refine_ls_wR_factor_ref 0.2285
_reflns_Friedel_coverage 0.995
_reflns_limit_h_max 9
_reflns_limit_h_min -9
_reflns_limit_k_max 12
_reflns_limit_k_min -12
_reflns_limit_l_max 11
_reflns_limit_l_min -11
_reflns_number_gt 2845
_reflns_number_total 2982
_reflns_threshold_expression I>=2u(I)
_cod_data_source_file d1ra08312k2.cif
_cod_data_source_block 2020_12_08_2BM-2_N
_cod_original_sg_symbol_Hall ' P 2yb'
_cod_original_sg_symbol_H-M 'P 21'
_cod_database_code 7244613
_reflns_odcompleteness_completeness 99.81
_reflns_odcompleteness_iscentric 1
_reflns_odcompleteness_theta 66.97
_olex2_refinement_description
;
1. Restrained distances
 C4B-H4B
 1.09 with sigma of 0.01
 C6B-H6BB
 1.09 with sigma of 0.01
 H1AA-O1A
 0.97 with sigma of 0.02
 H4AA-O4A
 0.97 with sigma of 0.01
 C4A-H4A
 0.97 with sigma of 0.02
 H6AA-C6A
 1.09 with sigma of 0.01
 H3BA-O3B
 0.97 with sigma of 0.01
 H6AB-C6A
 1.09 with sigma of 0.01
 C6B-H6BA
 1.09 with sigma of 0.01
 C1B-H1B
 1.09 with sigma of 0.01
 C2B-H2B
 1.09 with sigma of 0.01
 C1A-H1A
 1.09 with sigma of 0.01
 C2A-H2A
 1.09 with sigma of 0.01
 C3A-H3A
 1.09 with sigma of 0.01
2. Uiso/Uaniso restraints and constraints
Uanis(O3A) \\sim Ueq: with sigma of 0.001 and sigma for terminal atoms of 0.005
3.a Ternary CH refined with riding coordinates:
 C5A(H5A), C3B(H3B), C4B(H4B), C5B(H5B)
3.b Idealised tetrahedral OH refined as rotating group:
 O1B(H1BA), O6B(H6B)
;
_olex2_submission_special_instructions 'No special instructions were received'
_oxdiff_exptl_absorpt_empirical_details
;
Empirical correction (ABSPACK) includes:
- Absorption correction using spherical harmonics
- Frame scaling
;
_oxdiff_exptl_absorpt_empirical_full_max 2.003
_oxdiff_exptl_absorpt_empirical_full_min 0.623

loop_
_space_group_symop_id
_space_group_symop_operation_xyz
1 x,y,z
2 -x,y+1/2,-z

loop_
_atom_site_label
_atom_site_type_symbol
_atom_site_fract_x
_atom_site_fract_y
_atom_site_fract_z
_atom_site_U_iso_or_equiv
_atom_site_adp_type
_atom_site_occupancy
_atom_site_refinement_flags_posn
_atom_site_refinement_flags_adp
Br1A Br 0.85481(17) 0.37378(11) -0.03610(14) 0.0277(4) Uani 1.000000 . .
C1A C 0.7218(19) 0.5402(13) 0.1646(13) 0.028(3) Uani 1.000000 D .
H1A H 0.71(2) 0.634(7) 0.212(15) 0.034(4) Uiso 1.000000 DR .
C2A C 0.8371(18) 0.5430(13) 0.0473(13) 0.026(3) Uani 1.000000 D .
H2A H 0.959(9) 0.556(17) 0.094(15) 0.031(3) Uiso 1.000000 DR .
C3A C 0.7767(17) 0.6428(12) -0.0547(14) 0.025(3) Uani 1.000000 D .
H3A H 0.77(2) 0.745(4) -0.032(15) 0.030(3) Uiso 1.000000 DR .
C4A C 0.5915(18) 0.6258(12) -0.0842(12) 0.023(3) Uani 1.000000 D .
H4A H 0.572(19) 0.550(9) -0.140(12) 0.027(3) Uiso 1.000000 DR .
C5A C 0.4855(17) 0.6007(13) 0.0400(13) 0.025(3) Uani 1.000000 . .
H5A H 0.4726(17) 0.6814(13) 0.0896(13) 0.031(3) Uiso 1.000000 R .
C6A C 0.3156(18) 0.5478(13) 0.0030(15) 0.029(3) Uani 1.000000 D .
H6AA H 0.220(15) 0.551(18) 0.078(13) 0.035(4) Uiso 1.000000 DR .
H6AB H 0.241(18) 0.621(12) -0.048(14) 0.035(4) Uiso 1.000000 DR .
O1A O 0.7740(13) 0.4527(12) 0.2587(10) 0.035(2) Uani 1.000000 D .
H1AA H 0.76(3) 0.48(3) 0.352(8) 0.053(3) Uiso 1.000000 DR .
O3A O 0.8698(12) 0.6380(9) -0.1692(10) 0.028(2) Uani 1.000000 . U
H3AA H 0.87(3) 0.65(2) -0.27(2) 0.042(3) Uiso 1.000000 R .
O4A O 0.5253(13) 0.7366(9) -0.1543(10) 0.030(2) Uani 1.000000 D .
H4AA H 0.54(3) 0.823(8) -0.12(2) 0.045(3) Uiso 1.000000 DR .
O5A O 0.5597(11) 0.5059(9) 0.1247(10) 0.027(2) Uani 1.000000 . .
O6A O 0.3309(11) 0.4316(9) -0.0695(11) 0.027(2) Uani 1.000000 . .
H6A H 0.26(3) 0.45(2) -0.14(2) 0.040(3) Uiso 1.000000 R .
Br1B Br 0.12516(17) 0.66674(11) 0.35065(13) 0.0276(4) Uani 1.000000 . .
C1B C 0.1686(17) 0.5643(12) 0.6160(13) 0.023(3) Uani 1.000000 D .
H1B H 0.115(17) 0.657(7) 0.642(14) 0.028(3) Uiso 1.000000 DR .
C2B C 0.0883(18) 0.5289(13) 0.4804(13) 0.026(3) Uani 1.000000 D .
H2B H -0.046(3) 0.534(18) 0.491(16) 0.031(3) Uiso 1.000000 DR .
C3B C 0.1459(16) 0.3998(11) 0.4290(13) 0.022(3) Uani 1.000000 . .
H3B H 0.1038(16) 0.3331(11) 0.4889(13) 0.026(3) Uiso 1.000000 R .
C4B C 0.3343(17) 0.3932(12) 0.4331(14) 0.026(3) Uani 1.000000 D .
H4B H 0.3795(17) 0.4523(12) 0.3666(14) 0.031(3) Uiso 1.000000 DR .
C5B C 0.3987(18) 0.4308(12) 0.5703(12) 0.025(3) Uani 1.000000 . .
H5B H 0.3608(18) 0.3664(12) 0.6346(12) 0.030(3) Uiso 1.000000 R .
C6B C 0.591(2) 0.4364(14) 0.5766(13) 0.030(3) Uani 1.000000 D .
H6BA H 0.62(2) 0.462(18) 0.680(6) 0.036(4) Uiso 1.000000 DR .
H6BB H 0.64(2) 0.353(11) 0.527(15) 0.036(4) Uiso 1.000000 DR .
O1B O 0.1064(13) 0.4808(9) 0.7132(10) 0.030(2) Uani 1.000000 . .
H1BA H 0.020(15) 0.511(11) 0.743(16) 0.045(3) Uiso 1.000000 GR .
O3B O 0.0915(12) 0.3694(9) 0.2990(9) 0.0257(19) Uani 1.000000 D .
H3BA H 0.000(18) 0.39(2) 0.237(17) 0.039(3) Uiso 1.000000 DR .
O4B O 0.3893(13) 0.2646(9) 0.4061(11) 0.028(2) Uani 1.000000 . .
H4BA H 0.44(3) 0.25(2) 0.32(2) 0.042(3) Uiso 1.000000 R .
O5B O 0.3427(11) 0.5528(8) 0.6108(9) 0.0227(18) Uani 1.000000 . .
O6B O 0.6513(12) 0.5283(10) 0.4850(10) 0.031(2) Uani 1.000000 . .
H6B H 0.573(3) 0.559(16) 0.442(16) 0.046(3) Uiso 1.000000 GR .

loop_
_atom_site_aniso_label
_atom_site_aniso_U_11
_atom_site_aniso_U_22
_atom_site_aniso_U_33
_atom_site_aniso_U_12
_atom_site_aniso_U_13
_atom_site_aniso_U_23
Br1A 0.0291(7) 0.0159(7) 0.0382(8) 0.0026(5) 0.0068(5) 0.0036(5)
C1A 0.043(8) 0.019(7) 0.022(7) 0.010(6) 0.004(6) -0.002(5)
C2A 0.033(8) 0.019(6) 0.024(7) -0.010(5) -0.008(5) 0.000(5)
C3A 0.023(6) 0.014(7) 0.039(7) 0.005(5) 0.009(5) 0.002(5)
C4A 0.035(8) 0.012(6) 0.021(6) 0.006(5) 0.008(6) 0.002(5)
C5A 0.021(7) 0.024(7) 0.031(7) -0.001(5) 0.008(5) -0.005(5)
C6A 0.029(8) 0.019(6) 0.040(8) 0.001(6) -0.002(6) -0.001(6)
O1A 0.039(6) 0.041(6) 0.026(5) 0.005(5) 0.007(4) 0.005(4)
O3A 0.029(2) 0.028(2) 0.028(2) -0.0001(5) 0.0006(5) 0.0001(5)
O4A 0.033(6) 0.020(5) 0.037(6) 0.002(4) 0.003(4) 0.011(4)
O5A 0.017(4) 0.027(5) 0.037(5) 0.000(4) 0.007(4) 0.009(4)
O6A 0.019(5) 0.017(5) 0.044(6) 0.004(4) -0.001(4) 0.000(4)
Br1B 0.0357(8) 0.0144(6) 0.0327(7) 0.0006(6) 0.0001(5) -0.0009(5)
C1B 0.034(7) 0.008(5) 0.029(6) 0.004(5) 0.010(5) 0.001(5)
C2B 0.031(7) 0.021(6) 0.027(7) 0.011(6) 0.009(5) -0.004(5)
C3B 0.027(7) 0.011(6) 0.028(6) 0.005(5) 0.011(5) -0.005(5)
C4B 0.038(7) 0.008(6) 0.032(7) 0.010(5) 0.002(6) -0.002(5)
C5B 0.042(8) 0.016(6) 0.016(6) 0.005(5) -0.001(5) 0.006(5)
C6B 0.044(9) 0.027(7) 0.019(6) 0.013(6) -0.002(6) 0.002(5)
O1B 0.034(6) 0.021(5) 0.036(5) 0.002(4) 0.018(4) 0.001(4)
O3B 0.034(5) 0.014(4) 0.028(4) 0.005(4) -0.005(4) -0.005(4)
O4B 0.037(6) 0.010(4) 0.038(6) 0.006(4) 0.005(4) -0.004(4)
O5B 0.026(5) 0.008(4) 0.033(5) -0.002(3) 0.006(4) -0.005(3)
O6B 0.027(5) 0.033(6) 0.032(5) 0.002(4) -0.001(4) 0.002(4)

loop_
_atom_type_symbol
_atom_type_scat_dispersion_real
_atom_type_scat_dispersion_imag
_atom_type_scat_source
_atom_type_scat_dispersion_source
H 0.00000 0.00000 'NoSpherA2: Chem.Sci. 2021, DOI:10.1039/D0SC05526C' 'Henke, Gullikson and Davis, At. Data and Nucl. Data Tables, 1993, 54, 2'
C 0.01920 0.00962 'NoSpherA2: Chem.Sci. 2021, DOI:10.1039/D0SC05526C' 'Henke, Gullikson and Davis, At. Data and Nucl. Data Tables, 1993, 54, 2'
Br -0.67402 1.33011 'NoSpherA2: Chem.Sci. 2021, DOI:10.1039/D0SC05526C' 'Henke, Gullikson and Davis, At. Data and Nucl. Data Tables, 1993, 54, 2'
O 0.05239 0.03377 'NoSpherA2: Chem.Sci. 2021, DOI:10.1039/D0SC05526C' 'Henke, Gullikson and Davis, At. Data and Nucl. Data Tables, 1993, 54, 2'

loop_
_geom_angle_atom_site_label_1
_geom_angle_atom_site_label_2
_geom_angle_atom_site_label_3
_geom_angle
_geom_angle_site_symmetry_1
_geom_angle_site_symmetry_3
_geom_angle_publ_flag
C2A C1A H1A 113(9) . . ?
O1A C1A H1A 109(9) . . ?
O1A C1A C2A 111.3(12) . . ?
O5A C1A H1A 105(9) . . ?
O5A C1A C2A 111.2(11) . . ?
O5A C1A O1A 107.7(12) . . ?
C1A C2A Br1A 111.5(9) . . ?
H2A C2A Br1A 103(9) . . ?
H2A C2A C1A 103(9) . . ?
C3A C2A Br1A 110.2(9) . . ?
C3A C2A C1A 110.0(12) . . ?
C3A C2A H2A 119(9) . . ?
H3A C3A C2A 123(8) . . ?
C4A C3A C2A 110.6(10) . . ?
C4A C3A H3A 94(9) . . ?
O3A C3A C2A 111.2(11) . . ?
O3A C3A H3A 105(9) . . ?
O3A C3A C4A 112.0(11) . . ?
H4A C4A C3A 110(9) . . ?
C5A C4A C3A 114.3(11) . . ?
C5A C4A H4A 104(9) . . ?
O4A C4A C3A 110.8(10) . . ?
O4A C4A H4A 108(9) . . ?
O4A C4A C5A 108.8(11) . . ?
H5A C5A C4A 109.4(7) . . ?
C6A C5A C4A 111.7(12) . . ?
C6A C5A H5A 109.4(7) . . ?
O5A C5A C4A 111.5(11) . . ?
O5A C5A H5A 109.4(7) . . ?
O5A C5A C6A 105.4(11) . . ?
H6AA C6A C5A 118(9) . . ?
H6AB C6A C5A 110(9) . . ?
H6AB C6A H6AA 85(13) . . ?
O6A C6A C5A 110.4(11) . . ?
O6A C6A H6AA 117(10) . . ?
O6A C6A H6AB 114(9) . . ?
H1AA O1A C1A 118(16) . . ?
H3AA O3A C3A 147(13) . . ?
H4AA O4A C4A 121(14) . . ?
C5A O5A C1A 112.0(10) . . ?
H6A O6A C6A 99(14) . . ?
C2B C1B H1B 105(8) . . ?
O1B C1B H1B 104(8) . . ?
O1B C1B C2B 108.5(11) . . ?
O5B C1B H1B 119(8) . . ?
O5B C1B C2B 110.6(10) . . ?
O5B C1B O1B 109.9(11) . . ?
C1B C2B Br1B 110.3(9) . . ?
H2B C2B Br1B 101(9) . . ?
H2B C2B C1B 108(9) . . ?
C3B C2B Br1B 111.7(9) . . ?
C3B C2B C1B 112.7(11) . . ?
C3B C2B H2B 113(10) . . ?
H3B C3B C2B 107.8(7) . . ?
C4B C3B C2B 110.0(11) . . ?
C4B C3B H3B 107.8(7) . . ?
O3B C3B C2B 115.0(11) . . ?
O3B C3B H3B 107.8(7) . . ?
O3B C3B C4B 108.3(10) . . ?
H4B C4B C3B 109.5(7) . . ?
C5B C4B C3B 110.0(11) . . ?
C5B C4B H4B 109.5(7) . . ?
O4B C4B C3B 110.4(11) . . ?
O4B C4B H4B 109.5(7) . . ?
O4B C4B C5B 108.0(10) . . ?
H5B C5B C4B 108.6(7) . . ?
C6B C5B C4B 112.1(11) . . ?
C6B C5B H5B 108.6(7) . . ?
O5B C5B C4B 112.8(10) . . ?
O5B C5B H5B 108.6(7) . . ?
O5B C5B C6B 106.2(11) . . ?
H6BA C6B C5B 103(9) . . ?
H6BB C6B C5B 111(9) . . ?
H6BB C6B H6BA 124(13) . . ?
O6B C6B C5B 110.5(11) . . ?
O6B C6B H6BA 113(10) . . ?
O6B C6B H6BB 95(10) . . ?
H1BA O1B C1B 109.5 . . ?
H3BA O3B C3B 141(14) . . ?
H4BA O4B C4B 116(15) . . ?
C5B O5B C1B 114.2(10) . . ?
H6B O6B C6B 109.5 . . ?

loop_
_geom_bond_atom_site_label_1
_geom_bond_atom_site_label_2
_geom_bond_distance
_geom_bond_site_symmetry_2
_geom_bond_publ_flag
Br1A C2A 1.950(14) . ?
C1A H1A 1.090(10) . ?
C1A C2A 1.51(2) . ?
C1A O1A 1.372(17) . ?
C1A O5A 1.406(18) . ?
C2A H2A 1.089(10) . ?
C2A C3A 1.531(18) . ?
C3A H3A 1.091(10) . ?
C3A C4A 1.53(2) . ?
C3A O3A 1.382(16) . ?
C4A H4A 0.97(2) . ?
C4A C5A 1.543(18) . ?
C4A O4A 1.446(14) . ?
C5A H5A 0.9800 . ?
C5A C6A 1.516(19) . ?
C5A O5A 1.426(17) . ?
C6A H6AA 1.091(10) . ?
C6A H6AB 1.090(10) . ?
C6A O6A 1.414(17) . ?
O1A H1AA 0.97(2) . ?
O3A H3AA 1.0(2) . ?
O4A H4AA 0.970(10) . ?
O6A H6A 0.9(2) . ?
Br1B C2B 1.960(14) . ?
C1B H1B 1.089(10) . ?
C1B C2B 1.54(2) . ?
C1B O1B 1.402(16) . ?
C1B O5B 1.409(16) . ?
C2B H2B 1.090(10) . ?
C2B C3B 1.509(16) . ?
C3B H3B 0.9800 . ?
C3B C4B 1.520(19) . ?
C3B O3B 1.407(16) . ?
C4B H4B 0.9800 . ?
C4B C5B 1.516(18) . ?
C4B O4B 1.433(15) . ?
C5B H5B 0.9800 . ?
C5B C6B 1.55(2) . ?
C5B O5B 1.405(15) . ?
C6B H6BA 1.090(10) . ?
C6B H6BB 1.089(10) . ?
C6B O6B 1.416(18) . ?
O1B H1BA 0.8200 . ?
O3B H3BA 0.971(10) . ?
O4B H4BA 1.0(2) . ?
O6B H6B 0.8200 . ?

loop_
_geom_torsion_atom_site_label_1
_geom_torsion_atom_site_label_2
_geom_torsion_atom_site_label_3
_geom_torsion_atom_site_label_4
_geom_torsion
_geom_torsion_site_symmetry_1
_geom_torsion_site_symmetry_2
_geom_torsion_site_symmetry_3
_geom_torsion_site_symmetry_4
_geom_torsion_publ_flag
Br1A C2A C1A O1A 58.2(10) . . . . ?
Br1A C2A C1A O5A -61.9(10) . . . . ?
Br1A C2A C3A C4A 74.7(10) . . . . ?
Br1A C2A C3A O3A -50.4(9) . . . . ?
C1A C2A C3A C4A -48.7(11) . . . . ?
C1A C2A C3A O3A -173.8(11) . . . . ?
C1A O5A C5A C4A 56.8(11) . . . . ?
C1A O5A C5A C6A 178.3(12) . . . . ?
C2A C3A C4A C5A 42.8(12) . . . . ?
C2A C3A C4A O4A 166.3(10) . . . . ?
C3A C4A C5A C6A -163.9(11) . . . . ?
C3A C4A C5A O5A -46.2(11) . . . . ?
C4A C5A C6A O6A 58.5(12) . . . . ?
Br1B C2B C1B O1B 165.7(8) . . . . ?
Br1B C2B C1B O5B -73.7(9) . . . . ?
Br1B C2B C3B C4B 74.3(10) . . . . ?
Br1B C2B C3B O3B -48.2(11) . . . . ?
C1B C2B C3B C4B -50.5(13) . . . . ?
C1B C2B C3B O3B -173.0(11) . . . . ?
C1B O5B C5B C4B 59.2(11) . . . . ?
C1B O5B C5B C6B -177.7(11) . . . . ?
C2B C3B C4B C5B 51.3(11) . . . . ?
C2B C3B C4B O4B 170.3(11) . . . . ?
C3B C4B C5B C6B -175.4(11) . . . . ?
C3B C4B C5B O5B -55.6(11) . . . . ?
C4B C5B C6B O6B 60.1(11) . . . . ?

loop_
_restr_distance_atom_site_label_1
_restr_distance_atom_site_label_2
_restr_distance_site_symmetry_2
_restr_distance_target
_restr_distance_target_weight_param
_restr_distance_diff
C1A H1A 1 1.0900 0.0100 -0.0004
C2A H2A 1 1.0900 0.0100 0.0007
C3A H3A 1 1.0900 0.0100 -0.0007
C4A H4A 1 0.9700 0.0200 -0.0033
H6AA C6A 1 1.0900 0.0100 -0.0007
H6AB C6A 1 1.0900 0.0100 -0.0001
H1AA O1A 1 0.9700 0.0200 -0.0007
H4AA O4A 1 0.9700 0.0100 -0.0004
C1B H1B 1 1.0900 0.0100 0.0007
C2B H2B 1 1.0900 0.0100 -0.0001
C4B H4B 1 1.0900 0.0100 0.1100
C6B H6BA 1 1.0900 0.0100 0.0004
C6B H6BB 1 1.0900 0.0100 0.0011
H3BA O3B 1 0.9700 0.0100 -0.0007

loop_
_restr_U_iso_atom_site_label
_restr_U_iso_weight_param
O3A 0.0010
